data_1008031
loop_
_publ_author_name
'Boudjada, A'
'Masse, R'
'Guitel, J C'

_publ_section_title
;
 Structure cristalline de l'orthophosphate monoacide de strontium:
 SrHPO~4~\a: forme triclinique
;
_journal_coden_ASTM ACBCAR
_journal_issue 9
_journal_name_full
;
 Acta Crystallographica, Section B: Structural Crystallography and
 Crystal Chemistry
;
_journal_page_first 2692
_journal_page_last 2695
_journal_paper_doi 10.1107/S0567740878009036
_journal_volume 34
_journal_year 1978
_chemical_formula_structural 'Sr H P O4'
_chemical_formula_sum 'H O4 P Sr'
_chemical_name_systematic 'Strontium hydrogenphosphate - \a'
_space_group_IT_number 2
_symmetry_cell_setting triclinic
_symmetry_Int_Tables_number 2
_symmetry_space_group_name_Hall '-P 1'
_symmetry_space_group_name_H-M 'P -1'
_cell_angle_alpha 94.68(1)
_cell_angle_beta 104.97(1)
_cell_angle_gamma 88.77(1)
_cell_formula_units_Z 4
_cell_length_a 7.184(1)
_cell_length_b 6.790(1)
_cell_length_c 7.256(1)
_cell_volume 340.8
_exptl_crystal_density_meas 3.58
_refine_ls_R_factor_all 0.036
_cod_database_code 1008031

loop_
_symmetry_equiv_pos_as_xyz
x,y,z
-x,-y,-z

loop_
_atom_site_label
_atom_site_type_symbol
_atom_site_symmetry_multiplicity
_atom_site_Wyckoff_symbol
_atom_site_fract_x
_atom_site_fract_y
_atom_site_fract_z
_atom_site_occupancy
_atom_site_attached_hydrogens
_atom_site_calc_flag
Sr1 Sr2+ 2 i 0.2889(1) 0.4476(1) 0.2519(1) 1. 0 d
Sr2 Sr2+ 2 i 0.1803(1) 0.8432(1) 0.6836(1) 1. 0 d
P1 P5+ 2 i 0.7915(2) 0.6266(2) 0.2890(2) 1. 0 d
P2 P5+ 2 i 0.2987(2) 0.9498(2) 0.2129(2) 1. 0 d
O1 O2- 2 i 0.8647(6) 0.8093(6) 0.4170(6) 1. 0 d
O2 O2- 2 i 0.6532(6) 0.5086(6) 0.3675(6) 1. 0 d
O3 O2- 2 i 0.6747(7) 0.6928(7) 0.0842(6) 1. 0 d
O4 O2- 2 i 0.9487(6) 0.4913(6) 0.2461(6) 1. 0 d
O5 O2- 2 i 0.1037 0.0646(6) 0.1570(6) 1. 0 d
O6 O2- 2 i 0.3252(7) 0.8164(7) 0.0444(6) 1. 0 d
O7 O2- 2 i 0.4554(7) 0.1058(7) 0.2812(8) 1. 0 d
O8 O2- 2 i 0.2967(7) 0.8170(7) 0.3744(7) 1. 0 d
H1 H1+ 2 i -1. -1. -1. 2. 0 dum

loop_
_atom_type_symbol
_atom_type_oxidation_number
Sr2+ 2.000
P5+ 5.000
O2- -2.000
H1+ 1.000
